data_1008816
loop_
_publ_author_name
'Kazakov, S M'
'Chaillout, C'
'Bordet, P'
'Capponi, J J'
'Nunez-Regueiro, M'
'Rysak, A'
'Tholence, J L'
'Radaelli, P G'
'Putilin, S N'
'Antipov, E V'

_publ_section_title
;
Discovery of a second family of bismuth-oxide-based superconductors
;
_journal_coden_ASTM NATUAS
_journal_name_full 'Nature (London)'
_journal_page_first 148
_journal_page_last 150
_journal_paper_doi 10.1038/36529
_journal_volume 390
_journal_year 1997
_chemical_formula_structural '(Sr0.44 K0.56) Bi O3'
_chemical_formula_sum 'Bi K0.56 O3 Sr0.44'
_chemical_name_systematic
;
Strontium potassium bismuth oxide (0.44/0.56/1/3)
;
_space_group_IT_number 140
_symmetry_cell_setting tetragonal
_symmetry_Int_Tables_number 140
_symmetry_space_group_name_Hall '-I 4 2c'
_symmetry_space_group_name_H-M 'I 4/m c m'
_cell_angle_alpha 90
_cell_angle_beta 90
_cell_angle_gamma 90
_cell_formula_units_Z 4
_cell_length_a 5.9416(2)
_cell_length_b 5.9416(2)
_cell_length_c 8.4394(4)
_cell_volume 297.9
_refine_ls_R_factor_all 0.082
_cod_original_formula_sum 'Bi K.56 O3 Sr.44'
_cod_database_code 1008816

loop_
_symmetry_equiv_pos_as_xyz
x,y,z
-x,-y,z
x,-y,1/2+z
-x,y,1/2+z
-y,x,z
y,-x,z
y,x,1/2+z
-y,-x,1/2+z
-x,-y,-z
x,y,-z
-x,y,1/2-z
x,-y,1/2-z
y,-x,-z
-y,x,-z
-y,-x,1/2-z
y,x,1/2-z
1/2+x,1/2+y,1/2+z
1/2-x,1/2-y,1/2+z
1/2+x,1/2-y,z
1/2-x,1/2+y,z
1/2-y,1/2+x,1/2+z
1/2+y,1/2-x,1/2+z
1/2+y,1/2+x,z
1/2-y,1/2-x,z
1/2-x,1/2-y,1/2-z
1/2+x,1/2+y,1/2-z
1/2-x,1/2+y,-z
1/2+x,1/2-y,-z
1/2+y,1/2-x,1/2-z
1/2-y,1/2+x,1/2-z
1/2-y,1/2-x,-z
1/2+y,1/2+x,-z

loop_
_atom_site_aniso_label
_atom_site_aniso_U_11
_atom_site_aniso_U_12
_atom_site_aniso_U_13
_atom_site_aniso_U_22
_atom_site_aniso_U_23
_atom_site_aniso_U_33
O1 0.033(3) 0. 0. 0.033(3) 0. 0.009(2)
O2 0.011(1) 0. 0. 0.011(3) 0. 0.060(3)

loop_
_atom_site_label
_atom_site_type_symbol
_atom_site_symmetry_multiplicity
_atom_site_Wyckoff_symbol
_atom_site_fract_x
_atom_site_fract_y
_atom_site_fract_z
_atom_site_occupancy
_atom_site_attached_hydrogens
_atom_site_calc_flag
Sr1 Sr2+ 4 b 0. 0.5 0.75 0.44(2) 0 d
K1 K1+ 4 b 0. 0.5 0.75 0.56(2) 0 d
Bi1 Bi5+ 4 c 0. 0. 0. 1. 0 d
O1 O2- 4 a 0. 0. 0.25 1. 0 d
O2 O2- 8 h 0.2219(5) 0.7219(5) 0. 1. 0 d

loop_
_atom_type_symbol
_atom_type_oxidation_number
Sr2+ 2.000
K1+ 1.000
Bi5+ 4.560
O2- -2.000
